data_4342208
loop_
_publ_author_name
'Allampally, Naveen Kumar'
'Daniliuc, Constantin-Gabriel'
'Strassert, Cristian A.'
'De Cola, Luisa'

_publ_section_title
;
 Tuning the Structural and Photophysical Properties of Cationic Pt(II)
 Complexes Bearing Neutral Bis(triazolyl)pyridine Ligands.
;
_journal_issue 4
_journal_name_full 'Inorganic chemistry'
_journal_page_first 1588
_journal_page_last 1596
_journal_paper_doi 10.1021/ic5025636
_journal_volume 54
_journal_year 2015
_chemical_formula_sum 'C35 H49 Cl5 F6 N7 O P Pt'
_chemical_formula_weight 1101.12
_chemical_name_systematic
; 
 ? 
;
_space_group_IT_number 11
_symmetry_cell_setting monoclinic
_symmetry_space_group_name_Hall '-P 2yb'
_symmetry_space_group_name_H-M 'P 1 21/m 1'
_atom_sites_solution_hydrogens geom
_atom_sites_solution_primary direct
_atom_sites_solution_secondary difmap
_audit_creation_method SHELXL-97
_cell_angle_alpha 90.00
_cell_angle_beta 102.4570(10)
_cell_angle_gamma 90.00
_cell_formula_units_Z 2
_cell_length_a 17.3619(2)
_cell_length_b 6.88950(10)
_cell_length_c 18.4882(3)
_cell_measurement_reflns_used 5215
_cell_measurement_temperature 223(2)
_cell_measurement_theta_max 27.88
_cell_measurement_theta_min 4.08
_cell_volume 2159.40(5)
_computing_cell_refinement 'Collect (Nonius B.V., 1998)'
_computing_data_collection 'Collect (Nonius B.V., 1998)'
_computing_data_reduction 'Denzo-SMN (Otwinowski & Minor, 1997)'
_computing_molecular_graphics 'XP (BrukerAXS, 2000)'
_computing_publication_material 'SHELXL-97 (Sheldrick, 1997)'
_computing_structure_refinement 'SHELXL-97 (Sheldrick, 1997)'
_computing_structure_solution 'SHELXS-97 (Sheldrick, 1990)'
_diffrn_ambient_temperature 223(2)
_diffrn_measured_fraction_theta_full 0.984
_diffrn_measured_fraction_theta_max 0.984
_diffrn_measurement_device_type 'Nonius KappaCCD APEXII'
_diffrn_measurement_method '\w and \f scans'
_diffrn_radiation_monochromator 'Montel mirror'
_diffrn_radiation_source 'rotating anode Nonius FR591'
_diffrn_radiation_type MoK\a
_diffrn_radiation_wavelength 0.71073
_diffrn_reflns_av_R_equivalents 0.033
_diffrn_reflns_av_sigmaI/netI 0.0216
_diffrn_reflns_limit_h_max 20
_diffrn_reflns_limit_h_min 0
_diffrn_reflns_limit_k_max 8
_diffrn_reflns_limit_k_min 0
_diffrn_reflns_limit_l_max 21
_diffrn_reflns_limit_l_min -21
_diffrn_reflns_number 13947
_diffrn_reflns_theta_full 25.00
_diffrn_reflns_theta_max 25.00
_diffrn_reflns_theta_min 4.42
_exptl_absorpt_coefficient_mu 3.660
_exptl_absorpt_correction_T_max 0.7837
_exptl_absorpt_correction_T_min 0.3223
_exptl_absorpt_correction_type multi-scan
_exptl_absorpt_process_details 'Denzo (Otwinowski, Borek, Majewski & Minor, 2003)'
_exptl_crystal_colour yellow
_exptl_crystal_density_diffrn 1.693
_exptl_crystal_density_method 'not measured'
_exptl_crystal_description needle
_exptl_crystal_F_000 1096
_exptl_crystal_size_max 0.40
_exptl_crystal_size_mid 0.07
_exptl_crystal_size_min 0.07
_refine_diff_density_max 1.347
_refine_diff_density_min -0.788
_refine_diff_density_rms 0.086
_refine_ls_extinction_method none
_refine_ls_goodness_of_fit_ref 1.056
_refine_ls_hydrogen_treatment constr
_refine_ls_matrix_type full
_refine_ls_number_parameters 316
_refine_ls_number_reflns 4082
_refine_ls_number_restraints 83
_refine_ls_restrained_S_all 1.089
_refine_ls_R_factor_all 0.0276
_refine_ls_R_factor_gt 0.0266
_refine_ls_shift/su_max 0.001
_refine_ls_shift/su_mean 0.000
_refine_ls_structure_factor_coef Fsqd
_refine_ls_weighting_details 'calc w=1/[\s^2^(Fo^2^)+(0.0307P)^2^+5.3614P] where P=(Fo^2^+2Fc^2^)/3'
_refine_ls_weighting_scheme calc
_refine_ls_wR_factor_gt 0.0680
_refine_ls_wR_factor_ref 0.0690
_reflns_number_gt 3977
_reflns_number_total 4082
_reflns_threshold_expression >2sigma(I)
_cod_data_source_file ic5025636_si_004.cif
_cod_data_source_block fro6008
_cod_depositor_comments 'Adding full bibliography for 4342206--4342209.cif.'
_cod_original_sg_symbol_H-M P21/m
_cod_database_code 4342208

loop_
_symmetry_equiv_pos_as_xyz
'x, y, z'
'-x, y+1/2, -z'
'-x, -y, -z'
'x, -y-1/2, z'

loop_
_atom_site_label
_atom_site_type_symbol
_atom_site_fract_x
_atom_site_fract_y
_atom_site_fract_z
_atom_site_U_iso_or_equiv
_atom_site_adp_type
_atom_site_occupancy
_atom_site_symmetry_multiplicity
_atom_site_calc_flag
_atom_site_refinement_flags
Pt1 Pt 0.256277(11) 0.7500 0.151029(10) 0.02755(8) Uani 1 2 d S
Cl1 Cl 0.38370(8) 0.7500 0.21574(8) 0.0455(3) Uani 1 2 d S
N1 N 0.1460(2) 0.7500 0.0950(2) 0.0280(9) Uani 1 2 d S
C2A C 0.0874(3) 0.7500 0.1330(3) 0.0296(10) Uani 1 2 d S
C2B C 0.1314(3) 0.7500 0.0203(3) 0.0290(10) Uani 1 2 d S
C3A C 0.0099(3) 0.7500 0.0951(3) 0.0356(12) Uani 1 2 d S
H3A H -0.0314 0.7500 0.1207 0.043 Uiso 1 2 calc SR
C3B C 0.0547(3) 0.7500 -0.0200(3) 0.0359(12) Uani 1 2 d S
H3B H 0.0435 0.7500 -0.0720 0.043 Uiso 1 2 calc SR
C4 C -0.0057(3) 0.7500 0.0186(3) 0.0390(13) Uani 1 2 d S
H4 H -0.0584 0.7500 -0.0080 0.047 Uiso 1 2 calc SR
C5A C 0.1196(3) 0.7500 0.2128(3) 0.0318(11) Uani 1 2 d S
N6A N 0.2007(3) 0.7500 0.2346(2) 0.0315(9) Uani 1 2 d S
N7A N 0.2237(3) 0.7500 0.3071(2) 0.0353(10) Uani 1 2 d S
N8A N 0.1568(3) 0.7500 0.3318(2) 0.0338(10) Uani 1 2 d S
C9A C 0.0921(3) 0.7500 0.2766(3) 0.0346(12) Uani 1 2 d S
H9A H 0.0392 0.7500 0.2811 0.042 Uiso 1 2 calc SR
C10A C 0.1627(3) 0.7500 0.4138(3) 0.0389(13) Uani 1 2 d S
C11A C 0.0816(4) 0.7500 0.4312(3) 0.0489(15) Uani 1 2 d S
H11A H 0.0523 0.6347 0.4097 0.059 Uiso 0.50 1 calc PR
H11B H 0.0523 0.8653 0.4097 0.059 Uiso 0.50 1 calc PR
C12A C 0.0904(4) 0.7500 0.5161(3) 0.0569(18) Uani 1 2 d S
H12A H 0.0372 0.7500 0.5274 0.068 Uiso 1 2 calc SR
C13A C 0.1324(4) 0.5689(12) 0.5466(3) 0.093(2) Uani 1 1 d U
H13A H 0.1023 0.4550 0.5248 0.111 Uiso 1 1 calc R
H13B H 0.1374 0.5643 0.6004 0.111 Uiso 1 1 calc R
C14A C 0.2129(5) 0.5672(18) 0.5285(4) 0.133(4) Uani 1 1 d U
H14A H 0.2426 0.4512 0.5507 0.159 Uiso 1 1 calc R
C15A C 0.2063(4) 0.5676(12) 0.4450(3) 0.092(2) Uani 1 1 d U
H15A H 0.2590 0.5658 0.4338 0.111 Uiso 1 1 calc R
H15B H 0.1775 0.4524 0.4227 0.111 Uiso 1 1 calc R
C16A C 0.2565(7) 0.7500 0.5598(5) 0.166(8) Uani 1 2 d SU
H16A H 0.3091 0.7500 0.5484 0.199 Uiso 1 2 calc SR
H16B H 0.2633 0.7500 0.6138 0.199 Uiso 1 2 calc SR
C5B C 0.2055(3) 0.7500 -0.0055(3) 0.0303(11) Uani 1 2 d S
N6B N 0.2734(2) 0.7500 0.0477(2) 0.0294(9) Uani 1 2 d S
N7B N 0.3360(3) 0.7500 0.0192(2) 0.0319(9) Uani 1 2 d S
N8B N 0.3075(2) 0.7500 -0.0550(2) 0.0300(9) Uani 1 2 d S
C9B C 0.2278(3) 0.7500 -0.0724(3) 0.0314(11) Uani 1 2 d S
H9B H 0.1948 0.7500 -0.1200 0.038 Uiso 1 2 calc SR
C10B C 0.3657(3) 0.7500 -0.1037(3) 0.0310(11) Uani 1 2 d S
C11B C 0.3234(3) 0.7500 -0.1841(3) 0.0501(16) Uani 1 2 d S
H11C H 0.2899 0.8654 -0.1950 0.060 Uiso 0.50 1 calc PR
H11D H 0.2899 0.6346 -0.1950 0.060 Uiso 0.50 1 calc PR
C12B C 0.3865(4) 0.7500 -0.2322(3) 0.066(2) Uani 1 2 d S
H12B H 0.3599 0.7500 -0.2852 0.079 Uiso 1 2 calc SR
C13B C 0.4376(3) 0.5669(10) -0.2147(3) 0.0730(17) Uani 1 1 d .
H13C H 0.4044 0.4509 -0.2251 0.088 Uiso 1 1 calc R
H13D H 0.4766 0.5631 -0.2459 0.088 Uiso 1 1 calc R
C14B C 0.4787(3) 0.5703(9) -0.1344(3) 0.0644(14) Uani 1 1 d .
H14B H 0.5128 0.4541 -0.1231 0.077 Uiso 1 1 calc R
C15B C 0.4168(3) 0.5690(7) -0.0858(3) 0.0523(11) Uani 1 1 d .
H15C H 0.3840 0.4522 -0.0959 0.063 Uiso 1 1 calc R
H15D H 0.4432 0.5686 -0.0333 0.063 Uiso 1 1 calc R
C16B C 0.5287(4) 0.7500 -0.1182(4) 0.074(3) Uani 1 2 d S
H16C H 0.5685 0.7500 -0.1485 0.089 Uiso 1 2 calc SR
H16D H 0.5561 0.7500 -0.0660 0.089 Uiso 1 2 calc SR
P1 P 0.02967(9) 0.7500 0.74252(8) 0.0391(3) Uani 1 2 d S
F1 F 0.02741(18) 0.5856(5) 0.68214(15) 0.0677(8) Uani 1 1 d .
F2 F 0.0338(2) 0.9130(4) 0.80405(16) 0.0790(10) Uani 1 1 d .
F3 F 0.1235(2) 0.7500 0.7567(3) 0.0703(12) Uani 1 2 d S
F4 F -0.0629(3) 0.7500 0.7265(3) 0.0938(17) Uani 1 2 d S
C101 C 0.2614(4) 0.2500 0.1309(4) 0.0531(16) Uani 1 2 d S
H10A H 0.2924 0.1350 0.1500 0.064 Uiso 0.50 1 calc PR
H10B H 0.2924 0.3650 0.1500 0.064 Uiso 0.50 1 calc PR
Cl11 Cl 0.17336(11) 0.2500 0.16282(13) 0.0680(5) Uani 1 2 d S
Cl12 Cl 0.24344(13) 0.2500 0.03380(12) 0.0692(5) Uani 1 2 d S
C201 C 0.1683(4) 0.2500 0.7494(4) 0.0639(19) Uani 1 2 d S
H20A H 0.1357 0.1350 0.7338 0.077 Uiso 0.50 1 calc PR
H20B H 0.1357 0.3650 0.7338 0.077 Uiso 0.50 1 calc PR
Cl21 Cl 0.24772(12) 0.2500 0.70554(11) 0.0716(5) Uani 1 2 d S
Cl22 Cl 0.19905(13) 0.2500 0.84669(11) 0.0713(5) Uani 1 2 d S
C301 C 0.3468(9) 0.2500 0.3321(7) 0.148(5) Uani 1 2 d SDU
H30A H 0.3373 0.1186 0.3135 0.223 Uiso 0.50 1 calc PR
H30B H 0.3599 0.3321 0.2939 0.223 Uiso 0.50 1 calc PR
H30C H 0.2997 0.2993 0.3461 0.223 Uiso 0.50 1 calc PR
C302 C 0.4130(8) 0.2500 0.3976(7) 0.173(5) Uani 1 2 d SDU
H30D H 0.4457 0.1352 0.3954 0.207 Uiso 0.50 1 calc PR
H30E H 0.4457 0.3648 0.3954 0.207 Uiso 0.50 1 calc PR
O303 O 0.3895(6) 0.2500 0.4656(4) 0.141(3) Uani 1 2 d SDU
C304 C 0.4516(8) 0.2500 0.5285(7) 0.176(5) Uani 1 2 d SDU
H30F H 0.4845 0.3648 0.5268 0.212 Uiso 0.50 1 calc PR
H30G H 0.4845 0.1352 0.5268 0.212 Uiso 0.50 1 calc PR
C305 C 0.4255(9) 0.2500 0.5995(7) 0.144(5) Uani 1 2 d SDU
H30H H 0.3759 0.3194 0.5935 0.216 Uiso 0.50 1 calc PR
H30I H 0.4650 0.3132 0.6372 0.216 Uiso 0.50 1 calc PR
H30J H 0.4184 0.1173 0.6143 0.216 Uiso 0.50 1 calc PR

loop_
_atom_site_aniso_label
_atom_site_aniso_U_11
_atom_site_aniso_U_22
_atom_site_aniso_U_33
_atom_site_aniso_U_23
_atom_site_aniso_U_13
_atom_site_aniso_U_12
Pt1 0.03069(12) 0.02918(12) 0.02352(12) 0.000 0.00746(8) 0.000
Cl1 0.0322(7) 0.0688(10) 0.0346(7) 0.000 0.0049(5) 0.000
N1 0.033(2) 0.031(2) 0.021(2) 0.000 0.0083(17) 0.000
C2A 0.033(3) 0.032(3) 0.026(2) 0.000 0.011(2) 0.000
C2B 0.034(3) 0.028(3) 0.027(2) 0.000 0.010(2) 0.000
C3A 0.036(3) 0.041(3) 0.032(3) 0.000 0.011(2) 0.000
C3B 0.037(3) 0.043(3) 0.028(3) 0.000 0.007(2) 0.000
C4 0.033(3) 0.046(3) 0.037(3) 0.000 0.005(2) 0.000
C5A 0.036(3) 0.033(3) 0.028(3) 0.000 0.009(2) 0.000
N6A 0.034(2) 0.032(2) 0.030(2) 0.000 0.0093(18) 0.000
N7A 0.039(2) 0.041(3) 0.027(2) 0.000 0.0084(19) 0.000
N8A 0.039(2) 0.042(3) 0.023(2) 0.000 0.0103(18) 0.000
C9A 0.034(3) 0.041(3) 0.030(3) 0.000 0.009(2) 0.000
C10A 0.040(3) 0.054(4) 0.024(3) 0.000 0.008(2) 0.000
C11A 0.047(3) 0.075(5) 0.027(3) 0.000 0.013(2) 0.000
C12A 0.055(4) 0.087(5) 0.033(3) 0.000 0.020(3) 0.000
C13A 0.120(5) 0.121(6) 0.049(3) 0.038(4) 0.042(3) 0.034(5)
C14A 0.117(6) 0.237(11) 0.055(4) 0.071(6) 0.044(4) 0.102(7)
C15A 0.107(5) 0.131(6) 0.050(3) 0.045(3) 0.041(3) 0.071(4)
C16A 0.062(6) 0.41(2) 0.031(5) 0.000 0.015(4) 0.000
C5B 0.035(3) 0.027(3) 0.029(3) 0.000 0.008(2) 0.000
N6B 0.033(2) 0.030(2) 0.027(2) 0.000 0.0097(17) 0.000
N7B 0.037(2) 0.035(2) 0.024(2) 0.000 0.0085(18) 0.000
N8B 0.032(2) 0.034(2) 0.025(2) 0.000 0.0092(17) 0.000
C9B 0.036(3) 0.033(3) 0.025(2) 0.000 0.005(2) 0.000
C10B 0.032(3) 0.040(3) 0.021(2) 0.000 0.008(2) 0.000
C11B 0.034(3) 0.089(5) 0.027(3) 0.000 0.007(2) 0.000
C12B 0.040(3) 0.131(7) 0.027(3) 0.000 0.008(3) 0.000
C13B 0.061(3) 0.098(4) 0.071(3) -0.035(3) 0.039(3) -0.008(3)
C14B 0.055(3) 0.084(4) 0.062(3) 0.008(3) 0.028(2) 0.027(3)
C15B 0.051(2) 0.057(3) 0.054(3) 0.013(2) 0.023(2) 0.021(2)
C16B 0.029(3) 0.157(9) 0.040(4) 0.000 0.014(3) 0.000
P1 0.0459(8) 0.0425(8) 0.0300(7) 0.000 0.0105(6) 0.000
F1 0.084(2) 0.0694(19) 0.0500(15) -0.0228(14) 0.0155(14) -0.0092(16)
F2 0.139(3) 0.0519(17) 0.0523(17) -0.0143(14) 0.0350(18) 0.0018(19)
F3 0.044(2) 0.084(3) 0.075(3) 0.000 -0.0048(19) 0.000
F4 0.051(3) 0.122(5) 0.116(4) 0.000 0.034(3) 0.000
C101 0.045(3) 0.039(3) 0.075(5) 0.000 0.011(3) 0.000
Cl11 0.0599(10) 0.0494(10) 0.0997(15) 0.000 0.0283(10) 0.000
Cl12 0.0837(13) 0.0520(10) 0.0699(12) 0.000 0.0119(10) 0.000
C201 0.054(4) 0.065(5) 0.068(5) 0.000 0.003(4) 0.000
Cl21 0.0707(12) 0.0884(14) 0.0549(10) 0.000 0.0122(9) 0.000
Cl22 0.0821(13) 0.0737(13) 0.0612(11) 0.000 0.0224(10) 0.000
C301 0.163(9) 0.162(9) 0.120(8) 0.000 0.030(7) 0.000
C302 0.165(7) 0.206(8) 0.149(7) 0.000 0.038(6) 0.000
O303 0.136(5) 0.177(6) 0.111(5) 0.000 0.031(4) 0.000
C304 0.169(7) 0.203(8) 0.153(7) 0.000 0.026(6) 0.000
C305 0.142(8) 0.178(9) 0.115(7) 0.000 0.034(7) 0.000

loop_
_atom_type_symbol
_atom_type_description
_atom_type_scat_dispersion_real
_atom_type_scat_dispersion_imag
_atom_type_scat_source
C C 0.0033 0.0016 'International Tables Vol C Tables 4.2.6.8 and 6.1.1.4'
H H 0.0000 0.0000 'International Tables Vol C Tables 4.2.6.8 and 6.1.1.4'
N N 0.0061 0.0033 'International Tables Vol C Tables 4.2.6.8 and 6.1.1.4'
O O 0.0106 0.0060 'International Tables Vol C Tables 4.2.6.8 and 6.1.1.4'
F F 0.0171 0.0103 'International Tables Vol C Tables 4.2.6.8 and 6.1.1.4'
P P 0.1023 0.0942 'International Tables Vol C Tables 4.2.6.8 and 6.1.1.4'
Cl Cl 0.1484 0.1585 'International Tables Vol C Tables 4.2.6.8 and 6.1.1.4'
Pt Pt -1.7033 8.3905 'International Tables Vol C Tables 4.2.6.8 and 6.1.1.4'

loop_
_geom_angle_atom_site_label_1
_geom_angle_atom_site_label_2
_geom_angle_atom_site_label_3
_geom_angle
_geom_angle_site_symmetry_1
_geom_angle_site_symmetry_3
N1 Pt1 N6A 80.18(17) . .
N1 Pt1 N6B 79.94(16) . .
N6A Pt1 N6B 160.12(18) . .
N1 Pt1 Cl1 179.97(12) . .
N6A Pt1 Cl1 99.85(13) . .
N6B Pt1 Cl1 100.04(12) . .
C2B N1 C2A 122.3(4) . .
C2B N1 Pt1 119.0(3) . .
C2A N1 Pt1 118.7(3) . .
N1 C2A C3A 119.8(5) . .
N1 C2A C5A 111.0(4) . .
C3A C2A C5A 129.2(5) . .
N1 C2B C3B 119.9(5) . .
N1 C2B C5B 110.4(4) . .
C3B C2B C5B 129.7(5) . .
C2A C3A C4 118.3(5) . .
C2A C3A H3A 120.8 . .
C4 C3A H3A 120.8 . .
C2B C3B C4 118.1(5) . .
C2B C3B H3B 120.9 . .
C4 C3B H3B 120.9 . .
C3A C4 C3B 121.5(5) . .
C3A C4 H4 119.2 . .
C3B C4 H4 119.2 . .
C9A C5A N6A 105.8(5) . .
C9A C5A C2A 138.2(5) . .
N6A C5A C2A 116.0(4) . .
N7A N6A C5A 111.4(4) . .
N7A N6A Pt1 134.4(3) . .
C5A N6A Pt1 114.1(3) . .
N6A N7A N8A 104.6(4) . .
N7A N8A C9A 112.7(4) . .
N7A N8A C10A 118.1(4) . .
C9A N8A C10A 129.2(4) . .
N8A C9A C5A 105.4(5) . .
N8A C9A H9A 127.3 . .
C5A C9A H9A 127.3 . .
N8A C10A C11A 110.6(4) . .
N8A C10A C15A 107.7(3) . 4_575
C11A C10A C15A 109.4(4) . 4_575
N8A C10A C15A 107.7(3) . .
C11A C10A C15A 109.4(4) . .
C15A C10A C15A 112.0(7) 4_575 .
C10A C11A C12A 108.9(5) . .
C10A C11A H11A 109.9 . .
C12A C11A H11A 109.9 . .
C10A C11A H11B 109.9 . .
C12A C11A H11B 109.9 . .
H11A C11A H11B 108.3 . .
C13A C12A C13A 113.4(8) 4_575 .
C13A C12A C11A 108.5(4) 4_575 .
C13A C12A C11A 108.5(4) . .
C13A C12A H12A 108.8 4_575 .
C13A C12A H12A 108.8 . .
C11A C12A H12A 108.8 . .
C12A C13A C14A 108.9(6) . .
C12A C13A H13A 109.9 . .
C14A C13A H13A 109.9 . .
C12A C13A H13B 109.9 . .
C14A C13A H13B 109.9 . .
H13A C13A H13B 108.3 . .
C13A C14A C16A 108.6(8) . .
C13A C14A C15A 110.8(6) . .
C16A C14A C15A 107.9(8) . .
C13A C14A H14A 109.9 . .
C16A C14A H14A 109.9 . .
C15A C14A H14A 109.9 . .
C10A C15A C14A 108.0(6) . .
C10A C15A H15A 110.1 . .
C14A C15A H15A 110.1 . .
C10A C15A H15B 110.1 . .
C14A C15A H15B 110.1 . .
H15A C15A H15B 108.4 . .
C14A C16A C14A 112.1(9) . 4_575
C14A C16A H16A 109.2 . .
C14A C16A H16A 109.2 4_575 .
C14A C16A H16B 109.2 . .
C14A C16A H16B 109.2 4_575 .
H16A C16A H16B 107.9 . .
N6B C5B C9B 106.3(4) . .
N6B C5B C2B 116.7(4) . .
C9B C5B C2B 136.9(5) . .
N7B N6B C5B 112.0(4) . .
N7B N6B Pt1 134.0(3) . .
C5B N6B Pt1 113.9(3) . .
N6B N7B N8B 104.7(4) . .
C9B N8B N7B 112.0(4) . .
C9B N8B C10B 130.4(4) . .
N7B N8B C10B 117.7(4) . .
N8B C9B C5B 105.0(4) . .
N8B C9B H9B 127.5 . .
C5B C9B H9B 127.5 . .
N8B C10B C11B 110.2(4) . .
N8B C10B C15B 107.9(3) . 4_575
C11B C10B C15B 110.5(3) . 4_575
N8B C10B C15B 107.9(3) . .
C11B C10B C15B 110.5(3) . .
C15B C10B C15B 109.7(5) 4_575 .
C10B C11B C12B 108.1(5) . .
C10B C11B H11C 110.1 . .
C12B C11B H11C 110.1 . .
C10B C11B H11D 110.1 . .
C12B C11B H11D 110.1 . .
H11C C11B H11D 108.4 . .
C13B C12B C13B 110.4(6) 4_575 .
C13B C12B C11B 109.1(4) 4_575 .
C13B C12B C11B 109.1(4) . .
C13B C12B H12B 109.4 4_575 .
C13B C12B H12B 109.4 . .
C11B C12B H12B 109.4 . .
C14B C13B C12B 109.0(4) . .
C14B C13B H13C 109.9 . .
C12B C13B H13C 109.9 . .
C14B C13B H13D 109.9 . .
C12B C13B H13D 109.9 . .
H13C C13B H13D 108.3 . .
C13B C14B C16B 109.9(5) . .
C13B C14B C15B 109.5(4) . .
C16B C14B C15B 109.4(5) . .
C13B C14B H14B 109.3 . .
C16B C14B H14B 109.3 . .
C15B C14B H14B 109.3 . .
C10B C15B C14B 108.4(4) . .
C10B C15B H15C 110.0 . .
C14B C15B H15C 110.0 . .
C10B C15B H15D 110.0 . .
C14B C15B H15D 110.0 . .
H15C C15B H15D 108.4 . .
C14B C16B C14B 110.8(5) . 4_575
C14B C16B H16C 109.5 . .
C14B C16B H16C 109.5 4_575 .
C14B C16B H16D 109.5 . .
C14B C16B H16D 109.5 4_575 .
H16C C16B H16D 108.1 . .
F4 P1 F1 89.9(2) . .
F4 P1 F1 89.9(2) . 4_575
F1 P1 F1 91.2(2) . 4_575
F4 P1 F2 91.2(2) . .
F1 P1 F2 178.7(2) . .
F1 P1 F2 89.41(16) 4_575 .
F4 P1 F2 91.2(2) . 4_575
F1 P1 F2 89.41(16) . 4_575
F1 P1 F2 178.7(2) 4_575 4_575
F2 P1 F2 89.9(2) . 4_575
F4 P1 F3 178.6(3) . .
F1 P1 F3 89.12(18) . .
F1 P1 F3 89.12(18) 4_575 .
F2 P1 F3 89.8(2) . .
F2 P1 F3 89.8(2) 4_575 .
Cl11 C101 Cl12 111.6(4) . .
Cl11 C101 H10A 109.3 . .
Cl12 C101 H10A 109.3 . .
Cl11 C101 H10B 109.3 . .
Cl12 C101 H10B 109.3 . .
H10A C101 H10B 108.0 . .
Cl21 C201 Cl22 112.2(4) . .
Cl21 C201 H20A 109.2 . .
Cl22 C201 H20A 109.2 . .
Cl21 C201 H20B 109.2 . .
Cl22 C201 H20B 109.2 . .
H20A C201 H20B 107.9 . .
C302 C301 H30A 109.5 . .
C302 C301 H30B 109.5 . .
H30A C301 H30B 109.5 . .
C302 C301 H30C 109.5 . .
H30A C301 H30C 109.5 . .
H30B C301 H30C 109.5 . .
O303 C302 C301 114.2(10) . .
O303 C302 H30D 108.7 . .
C301 C302 H30D 108.7 . .
O303 C302 H30E 108.7 . .
C301 C302 H30E 108.7 . .
H30D C302 H30E 107.6 . .
C302 O303 C304 115.0(11) . .
O303 C304 C305 114.0(10) . .
O303 C304 H30F 108.7 . .
C305 C304 H30F 108.7 . .
O303 C304 H30G 108.7 . .
C305 C304 H30G 108.7 . .
H30F C304 H30G 107.6 . .
C304 C305 H30H 109.5 . .
C304 C305 H30I 109.5 . .
H30H C305 H30I 109.5 . .
C304 C305 H30J 109.5 . .
H30H C305 H30J 109.5 . .
H30I C305 H30J 109.5 . .

loop_
_geom_bond_atom_site_label_1
_geom_bond_atom_site_label_2
_geom_bond_distance
_geom_bond_site_symmetry_2
Pt1 N1 1.971(4) .
Pt1 N6A 1.991(4) .
Pt1 N6B 1.996(4) .
Pt1 Cl1 2.2768(14) .
N1 C2B 1.349(6) .
N1 C2A 1.355(6) .
C2A C3A 1.377(7) .
C2A C5A 1.461(7) .
C2B C3B 1.379(7) .
C2B C5B 1.465(7) .
C3A C4 1.382(8) .
C3A H3A 0.9400 .
C3B C4 1.389(8) .
C3B H3B 0.9400 .
C4 H4 0.9400 .
C5A C9A 1.365(7) .
C5A N6A 1.378(7) .
N6A N7A 1.313(6) .
N7A N8A 1.338(6) .
N8A C9A 1.344(7) .
N8A C10A 1.498(6) .
C9A H9A 0.9400 .
C10A C11A 1.510(8) .
C10A C15A 1.516(7) 4_575
C10A C15A 1.516(6) .
C11A C12A 1.544(8) .
C11A H11A 0.9800 .
C11A H11B 0.9800 .
C12A C13A 1.492(8) 4_575
C12A C13A 1.492(8) .
C12A H12A 0.9900 .
C13A C14A 1.506(9) .
C13A H13A 0.9800 .
C13A H13B 0.9800 .
C14A C16A 1.518(12) .
C14A C15A 1.525(8) .
C14A H14A 0.9900 .
C15A H15A 0.9800 .
C15A H15B 0.9800 .
C16A C14A 1.518(12) 4_575
C16A H16A 0.9800 .
C16A H16B 0.9800 .
C5B N6B 1.363(7) .
C5B C9B 1.374(7) .
N6B N7B 1.306(6) .
N7B N8B 1.354(6) .
N8B C9B 1.351(7) .
N8B C10B 1.491(6) .
C9B H9B 0.9400 .
C10B C11B 1.509(7) .
C10B C15B 1.525(5) 4_575
C10B C15B 1.525(5) .
C11B C12B 1.552(8) .
C11B H11C 0.9800 .
C11B H11D 0.9800 .
C12B C13B 1.536(7) 4_575
C12B C13B 1.536(7) .
C12B H12B 0.9900 .
C13B C14B 1.502(8) .
C13B H13C 0.9800 .
C13B H13D 0.9800 .
C14B C16B 1.504(7) .
C14B C15B 1.543(6) .
C14B H14B 0.9900 .
C15B H15C 0.9800 .
C15B H15D 0.9800 .
C16B C14B 1.504(7) 4_575
C16B H16C 0.9800 .
C16B H16D 0.9800 .
P1 F4 1.570(5) .
P1 F1 1.585(3) .
P1 F1 1.585(3) 4_575
P1 F2 1.589(3) .
P1 F2 1.589(3) 4_575
P1 F3 1.593(4) .
C101 Cl11 1.753(7) .
C101 Cl12 1.755(8) .
C101 H10A 0.9800 .
C101 H10B 0.9800 .
C201 Cl21 1.744(8) .
C201 Cl22 1.763(8) .
C201 H20A 0.9800 .
C201 H20B 0.9800 .
C301 C302 1.479(9) .
C301 H30A 0.9700 .
C301 H30B 0.9700 .
C301 H30C 0.9700 .
C302 O303 1.403(9) .
C302 H30D 0.9800 .
C302 H30E 0.9800 .
O303 C304 1.405(9) .
C304 C305 1.478(9) .
C304 H30F 0.9800 .
C304 H30G 0.9800 .
C305 H30H 0.9700 .
C305 H30I 0.9700 .
C305 H30J 0.9700 .

loop_
_geom_torsion_atom_site_label_1
_geom_torsion_atom_site_label_2
_geom_torsion_atom_site_label_3
_geom_torsion_atom_site_label_4
_geom_torsion
_geom_torsion_site_symmetry_1
_geom_torsion_site_symmetry_4
N6A Pt1 N1 C2B 180.0 . .
N6B Pt1 N1 C2B 0.0 . .
Cl1 Pt1 N1 C2B 0(100) . .
N6A Pt1 N1 C2A 0.0 . .
N6B Pt1 N1 C2A 180.0 . .
Cl1 Pt1 N1 C2A -180(100) . .
C2B N1 C2A C3A 0.000(1) . .
Pt1 N1 C2A C3A 180.0 . .
C2B N1 C2A C5A 180.0 . .
Pt1 N1 C2A C5A 0.0 . .
C2A N1 C2B C3B 0.000(1) . .
Pt1 N1 C2B C3B 180.0 . .
C2A N1 C2B C5B 180.0 . .
Pt1 N1 C2B C5B 0.0 . .
N1 C2A C3A C4 0.000(1) . .
C5A C2A C3A C4 180.0 . .
N1 C2B C3B C4 0.000(1) . .
C5B C2B C3B C4 180.0 . .
C2A C3A C4 C3B 0.000(1) . .
C2B C3B C4 C3A 0.000(1) . .
N1 C2A C5A C9A 180.0 . .
C3A C2A C5A C9A 0.000(2) . .
N1 C2A C5A N6A 0.000(1) . .
C3A C2A C5A N6A 180.0 . .
C9A C5A N6A N7A 0.000(1) . .
C2A C5A N6A N7A 180.0 . .
C9A C5A N6A Pt1 180.0 . .
C2A C5A N6A Pt1 0.0 . .
N1 Pt1 N6A N7A 180.0 . .
N6B Pt1 N6A N7A 180.0 . .
Cl1 Pt1 N6A N7A 0.0 . .
N1 Pt1 N6A C5A 0.0 . .
N6B Pt1 N6A C5A 0.0 . .
Cl1 Pt1 N6A C5A 180.0 . .
C5A N6A N7A N8A 0.000(1) . .
Pt1 N6A N7A N8A 180.0 . .
N6A N7A N8A C9A 0.0 . .
N6A N7A N8A C10A 180.0 . .
N7A N8A C9A C5A 0.0 . .
C10A N8A C9A C5A 180.0 . .
N6A C5A C9A N8A 0.0 . .
C2A C5A C9A N8A 180.0 . .
N7A N8A C10A C11A 180.0 . .
C9A N8A C10A C11A 0.000(1) . .
N7A N8A C10A C15A 60.5(4) . 4_575
C9A N8A C10A C15A -119.5(4) . 4_575
N7A N8A C10A C15A -60.5(4) . .
C9A N8A C10A C15A 119.5(4) . .
N8A C10A C11A C12A 180.000(1) . .
C15A C10A C11A C12A -61.5(4) 4_575 .
C15A C10A C11A C12A 61.5(4) . .
C10A C11A C12A C13A 61.8(5) . 4_575
C10A C11A C12A C13A -61.8(5) . .
C13A C12A C13A C14A -59.6(8) 4_575 .
C11A C12A C13A C14A 61.0(8) . .
C12A C13A C14A C16A 56.8(7) . .
C12A C13A C14A C15A -61.4(10) . .
N8A C10A C15A C14A 179.7(6) . .
C11A C10A C15A C14A -60.0(8) . .
C15A C10A C15A C14A 61.5(8) 4_575 .
C13A C14A C15A C10A 60.0(10) . .
C16A C14A C15A C10A -58.7(8) . .
C13A C14A C16A C14A -58.9(9) . 4_575
C15A C14A C16A C14A 61.1(10) . 4_575
N1 C2B C5B N6B 0.0 . .
C3B C2B C5B N6B 180.0 . .
N1 C2B C5B C9B 180.0 . .
C3B C2B C5B C9B 0.000(1) . .
C9B C5B N6B N7B 0.0 . .
C2B C5B N6B N7B 180.0 . .
C9B C5B N6B Pt1 180.0 . .
C2B C5B N6B Pt1 0.0 . .
N1 Pt1 N6B N7B 180.0 . .
N6A Pt1 N6B N7B 180.0 . .
Cl1 Pt1 N6B N7B 0.0 . .
N1 Pt1 N6B C5B 0.0 . .
N6A Pt1 N6B C5B 0.0 . .
Cl1 Pt1 N6B C5B 180.0 . .
C5B N6B N7B N8B 0.0 . .
Pt1 N6B N7B N8B 180.0 . .
N6B N7B N8B C9B 0.0 . .
N6B N7B N8B C10B 180.0 . .
N7B N8B C9B C5B 0.0 . .
C10B N8B C9B C5B 180.0 . .
N6B C5B C9B N8B 0.0 . .
C2B C5B C9B N8B 180.0 . .
C9B N8B C10B C11B 0.0 . .
N7B N8B C10B C11B 180.0 . .
C9B N8B C10B C15B 120.8(3) . 4_575
N7B N8B C10B C15B -59.2(3) . 4_575
C9B N8B C10B C15B -120.8(3) . .
N7B N8B C10B C15B 59.2(3) . .
N8B C10B C11B C12B 180.0 . .
C15B C10B C11B C12B 60.8(3) 4_575 .
C15B C10B C11B C12B -60.8(3) . .
C10B C11B C12B C13B -60.3(4) . 4_575
C10B C11B C12B C13B 60.3(4) . .
C13B C12B C13B C14B 58.5(7) 4_575 .
C11B C12B C13B C14B -61.4(6) . .
C12B C13B C14B C16B -58.7(5) . .
C12B C13B C14B C15B 61.5(6) . .
N8B C10B C15B C14B -178.5(4) . .
C11B C10B C15B C14B 60.9(5) . .
C15B C10B C15B C14B -61.2(6) 4_575 .
C13B C14B C15B C10B -60.8(6) . .
C16B C14B C15B C10B 59.8(5) . .
C13B C14B C16B C14B 60.3(6) . 4_575
C15B C14B C16B C14B -60.0(7) . 4_575
C301 C302 O303 C304 180.000(2) . .
C302 O303 C304 C305 180.000(2) . .
